data_4070327
loop_
_publ_author_name
'Azerraf, Clarite'
'Gelman, Dmitri'

_publ_section_title
;
 New Shapes of PC(sp3)P Pincer Complexes
;
_journal_issue 22
_journal_name_full Organometallics
_journal_page_first 6578
_journal_paper_doi 10.1021/om900723s
_journal_volume 28
_journal_year 2009
_chemical_formula_moiety 'C33 H40 Cl Ir O P2'
_chemical_formula_sum 'C33 H40 Cl Ir O P2'
_chemical_formula_weight 742.24
_chemical_name_systematic
; 
 ? 
;
_space_group_IT_number 15
_symmetry_cell_setting monoclinic
_symmetry_space_group_name_Hall '-C 2yc'
_symmetry_space_group_name_H-M 'C 1 2/c 1'
_atom_sites_solution_hydrogens geom
_atom_sites_solution_primary direct
_atom_sites_solution_secondary difmap
_audit_creation_method SHELXL-97
_cell_angle_alpha 90.00
_cell_angle_beta 108.0920(10)
_cell_angle_gamma 90.00
_cell_formula_units_Z 8
_cell_length_a 37.475(2)
_cell_length_b 11.4470(6)
_cell_length_c 14.6347(8)
_cell_measurement_temperature 173(1)
_cell_volume 5967.6(6)
_computing_cell_refinement 'Bruker SMART'
_computing_data_collection 'Bruker SMART'
_computing_data_reduction 'Bruker SAINT'
_computing_molecular_graphics 'Bruker SHELXTL'
_computing_publication_material 'Bruker SHELXTL'
_computing_structure_refinement 'SHELXL-97 (Sheldrick, 1997)'
_computing_structure_solution 'SHELXS-97 (Sheldrick, 1990)'
_diffrn_ambient_temperature 173(1)
_diffrn_measured_fraction_theta_full 0.981
_diffrn_measured_fraction_theta_max 0.981
_diffrn_measurement_device_type 'CCD area detector'
_diffrn_measurement_method 'phi and omega scans'
_diffrn_radiation_monochromator graphite
_diffrn_radiation_source 'fine-focus sealed tube'
_diffrn_radiation_type MoK\a
_diffrn_radiation_wavelength 0.71073
_diffrn_reflns_av_R_equivalents 0.0240
_diffrn_reflns_av_sigmaI/netI 0.0204
_diffrn_reflns_limit_h_max 49
_diffrn_reflns_limit_h_min -49
_diffrn_reflns_limit_k_max 15
_diffrn_reflns_limit_k_min -14
_diffrn_reflns_limit_l_max 18
_diffrn_reflns_limit_l_min -19
_diffrn_reflns_number 33484
_diffrn_reflns_theta_full 28.02
_diffrn_reflns_theta_max 28.02
_diffrn_reflns_theta_min 2.47
_exptl_absorpt_coefficient_mu 4.697
_exptl_absorpt_correction_T_max 0.5593
_exptl_absorpt_correction_T_min 0.4113
_exptl_absorpt_correction_type multi-scan
_exptl_absorpt_process_details 'Bruker SADABS V2.05'
_exptl_crystal_colour colorless
_exptl_crystal_density_diffrn 1.652
_exptl_crystal_density_method 'not measured'
_exptl_crystal_description shapeless
_exptl_crystal_F_000 2960
_exptl_crystal_size_max 0.23
_exptl_crystal_size_mid 0.15
_exptl_crystal_size_min 0.14
_refine_diff_density_max 1.027
_refine_diff_density_min -0.576
_refine_diff_density_rms 0.096
_refine_ls_extinction_method none
_refine_ls_goodness_of_fit_ref 1.060
_refine_ls_hydrogen_treatment mixed
_refine_ls_matrix_type full
_refine_ls_number_parameters 355
_refine_ls_number_reflns 7092
_refine_ls_number_restraints 0
_refine_ls_restrained_S_all 1.060
_refine_ls_R_factor_all 0.0224
_refine_ls_R_factor_gt 0.0207
_refine_ls_shift/su_max 0.003
_refine_ls_shift/su_mean 0.000
_refine_ls_structure_factor_coef Fsqd
_refine_ls_weighting_details 'calc w=1/[\s^2^(Fo^2^)+(0.0247P)^2^+9.5106P] where P=(Fo^2^+2Fc^2^)/3'
_refine_ls_weighting_scheme calc
_refine_ls_wR_factor_gt 0.0488
_refine_ls_wR_factor_ref 0.0496
_reflns_number_gt 6705
_reflns_number_total 7092
_reflns_threshold_expression >2sigma(I)
_cod_data_source_file om900723s_si_002.cif
_cod_data_source_block klarit1m
_cod_depositor_comments
;
The following automatic conversions were performed:

'_symmetry_cell_setting' value 'Monoclinic' changed to 'monoclinic'
according to /home/saulius/struct/CIF-dictionaries/cif_core.dic
dictionary named 'cif_core.dic' version 2.4.2 from 2011-04-26.

Automatic conversion script
Id: cif_fix_values 1715 2011-07-08 13:25:40Z adriana 
;
_cod_original_sg_symbol_H-M C2/c
_cod_database_code 4070327

loop_
_symmetry_equiv_pos_as_xyz
'x, y, z'
'-x, y, -z+1/2'
'x+1/2, y+1/2, z'
'-x+1/2, y+1/2, -z+1/2'
'-x, -y, -z'
'x, -y, z-1/2'
'-x+1/2, -y+1/2, -z'
'x+1/2, -y+1/2, z-1/2'

loop_
_atom_site_label
_atom_site_type_symbol
_atom_site_fract_x
_atom_site_fract_y
_atom_site_fract_z
_atom_site_U_iso_or_equiv
_atom_site_adp_type
_atom_site_occupancy
_atom_site_symmetry_multiplicity
_atom_site_calc_flag
_atom_site_refinement_flags
C1 C 0.84556(6) 0.23613(18) 0.90691(17) 0.0164(4) Uani 1 1 d .
C2 C 0.77834(6) 0.1766(2) 0.79023(16) 0.0209(5) Uani 1 1 d .
H2 H 0.7530 0.1544 0.7466 0.025 Uiso 1 1 calc R
C3 C 0.83461(6) 0.10748(19) 0.91160(16) 0.0181(4) Uani 1 1 d .
C4 C 0.85501(6) 0.0295(2) 0.98124(16) 0.0184(4) Uani 1 1 d .
C5 C 0.84088(7) -0.0833(2) 0.98337(18) 0.0270(5) Uani 1 1 d .
H5 H 0.8545 -0.1374 1.0306 0.032 Uiso 1 1 calc R
C6 C 0.80720(7) -0.1165(2) 0.91711(19) 0.0294(5) Uani 1 1 d .
H6 H 0.7984 -0.1943 0.9176 0.035 Uiso 1 1 calc R
C7 C 0.78604(7) -0.0373(2) 0.84987(17) 0.0241(5) Uani 1 1 d .
H7 H 0.7626 -0.0598 0.8056 0.029 Uiso 1 1 calc R
C8 C 0.79959(6) 0.0747(2) 0.84838(16) 0.0203(4) Uani 1 1 d .
C9 C 0.83758(7) 0.26825(19) 0.80048(17) 0.0184(4) Uani 1 1 d .
C10 C 0.86094(6) 0.3397(2) 0.76759(16) 0.0193(4) Uani 1 1 d .
C11 C 0.85110(7) 0.3650(2) 0.66919(17) 0.0232(5) Uani 1 1 d .
H11 H 0.8670 0.4131 0.6457 0.028 Uiso 1 1 calc R
C12 C 0.81848(7) 0.3205(2) 0.60640(17) 0.0248(5) Uani 1 1 d .
H12 H 0.8127 0.3348 0.5394 0.030 Uiso 1 1 calc R
C13 C 0.79387(7) 0.2547(2) 0.64044(18) 0.0234(5) Uani 1 1 d .
H13 H 0.7710 0.2263 0.5972 0.028 Uiso 1 1 calc R
C14 C 0.80314(7) 0.2311(2) 0.73766(18) 0.0209(5) Uani 1 1 d .
C15 C 0.81219(6) 0.2975(2) 0.93025(16) 0.0187(4) Uani 1 1 d .
C16 C 0.81352(7) 0.3729(2) 1.00480(17) 0.0218(5) Uani 1 1 d .
H16 H 0.8370 0.3931 1.0497 0.026 Uiso 1 1 calc R
C17 C 0.78047(7) 0.4197(2) 1.01446(19) 0.0267(5) Uani 1 1 d .
H17 H 0.7817 0.4706 1.0666 0.032 Uiso 1 1 calc R
C18 C 0.74604(7) 0.3928(2) 0.9491(2) 0.0289(5) Uani 1 1 d .
H18 H 0.7238 0.4270 0.9551 0.035 Uiso 1 1 calc R
C19 C 0.74413(7) 0.3153(2) 0.87444(18) 0.0258(5) Uani 1 1 d .
H19 H 0.7205 0.2956 0.8296 0.031 Uiso 1 1 calc R
C20 C 0.77680(7) 0.2672(2) 0.86595(18) 0.0209(5) Uani 1 1 d .
C21 C 0.89247(6) 0.0930(2) 1.18399(16) 0.0214(5) Uani 1 1 d .
H21 H 0.8901 0.0107 1.2041 0.026 Uiso 1 1 calc R
C22 C 0.85711(8) 0.1585(3) 1.1838(2) 0.0428(8) Uani 1 1 d .
H22A H 0.8537 0.1524 1.2474 0.064 Uiso 1 1 calc R
H22B H 0.8354 0.1244 1.1354 0.064 Uiso 1 1 calc R
H22C H 0.8595 0.2410 1.1686 0.064 Uiso 1 1 calc R
C23 C 0.92682(7) 0.1467(3) 1.25709(18) 0.0310(6) Uani 1 1 d .
H23A H 0.9299 0.2275 1.2386 0.047 Uiso 1 1 calc R
H23B H 0.9492 0.1013 1.2588 0.047 Uiso 1 1 calc R
H23C H 0.9234 0.1459 1.3208 0.047 Uiso 1 1 calc R
C24 C 0.93496(6) -0.0240(2) 1.06996(17) 0.0221(5) Uani 1 1 d .
H24 H 0.9289 -0.0585 1.0041 0.027 Uiso 1 1 calc R
C25 C 0.93493(8) -0.1260(2) 1.13811(19) 0.0300(6) Uani 1 1 d .
H25A H 0.9516 -0.1878 1.1292 0.045 Uiso 1 1 calc R
H25B H 0.9094 -0.1569 1.1239 0.045 Uiso 1 1 calc R
H25C H 0.9438 -0.0984 1.2048 0.045 Uiso 1 1 calc R
C26 C 0.97460(7) 0.0263(2) 1.0938(2) 0.0305(6) Uani 1 1 d .
H26A H 0.9809 0.0682 1.1552 0.046 Uiso 1 1 calc R
H26B H 0.9757 0.0804 1.0429 0.046 Uiso 1 1 calc R
H26C H 0.9926 -0.0373 1.0986 0.046 Uiso 1 1 calc R
C27 C 0.89203(7) 0.5514(2) 0.87289(18) 0.0244(5) Uani 1 1 d .
H27 H 0.8921 0.5909 0.8120 0.029 Uiso 1 1 calc R
C28 C 0.85358(8) 0.5722(2) 0.8860(2) 0.0412(7) Uani 1 1 d .
H28A H 0.8531 0.5375 0.9468 0.062 Uiso 1 1 calc R
H28B H 0.8341 0.5359 0.8327 0.062 Uiso 1 1 calc R
H28C H 0.8489 0.6563 0.8868 0.062 Uiso 1 1 calc R
C29 C 0.92336(9) 0.6062(2) 0.9555(2) 0.0403(7) Uani 1 1 d .
H29A H 0.9186 0.6900 0.9590 0.061 Uiso 1 1 calc R
H29B H 0.9475 0.5948 0.9441 0.061 Uiso 1 1 calc R
H29C H 0.9240 0.5688 1.0162 0.061 Uiso 1 1 calc R
C30 C 0.94051(6) 0.3894(2) 0.80731(17) 0.0221(5) Uani 1 1 d .
H30 H 0.9350 0.3213 0.7623 0.026 Uiso 1 1 calc R
C31 C 0.94291(7) 0.4959(2) 0.74642(19) 0.0289(5) Uani 1 1 d .
H31A H 0.9511 0.5640 0.7883 0.043 Uiso 1 1 calc R
H31B H 0.9182 0.5116 0.7002 0.043 Uiso 1 1 calc R
H31C H 0.9610 0.4805 0.7118 0.043 Uiso 1 1 calc R
C32 C 0.97880(7) 0.3648(2) 0.8802(2) 0.0318(6) Uani 1 1 d .
H32A H 0.9977 0.3590 0.8469 0.048 Uiso 1 1 calc R
H32B H 0.9778 0.2912 0.9135 0.048 Uiso 1 1 calc R
H32C H 0.9855 0.4286 0.9272 0.048 Uiso 1 1 calc R
C33 C 0.95365(6) 0.2978(2) 1.06334(17) 0.0217(5) Uani 1 1 d .
Cl1 Cl 0.918312(16) 0.12411(5) 0.86900(4) 0.02229(11) Uani 1 1 d .
Ir1 Ir 0.904384(2) 0.261638(7) 0.984348(6) 0.01535(4) Uani 1 1 d .
H1 H 0.8923(9) 0.338(3) 1.043(2) 0.053(10) Uiso 1 1 d .
O1 O 0.98157(5) 0.32710(18) 1.11637(14) 0.0363(4) Uani 1 1 d .
P1 P 0.898243(16) 0.08906(5) 1.06349(4) 0.01750(11) Uani 1 1 d .
P2 P 0.901463(16) 0.39464(5) 0.86129(4) 0.01762(11) Uani 1 1 d .

loop_
_atom_site_aniso_label
_atom_site_aniso_U_11
_atom_site_aniso_U_22
_atom_site_aniso_U_33
_atom_site_aniso_U_23
_atom_site_aniso_U_13
_atom_site_aniso_U_12
C1 0.0157(11) 0.0176(10) 0.0156(10) 0.0013(8) 0.0043(8) 0.0010(8)
C2 0.0157(10) 0.0249(12) 0.0195(11) -0.0014(9) 0.0016(8) -0.0014(9)
C3 0.0191(11) 0.0186(10) 0.0174(10) -0.0016(8) 0.0071(8) -0.0007(8)
C4 0.0171(10) 0.0198(11) 0.0180(10) -0.0003(8) 0.0049(8) -0.0015(8)
C5 0.0273(13) 0.0217(12) 0.0297(13) 0.0053(10) 0.0057(10) -0.0017(10)
C6 0.0293(13) 0.0210(12) 0.0362(14) 0.0007(10) 0.0079(11) -0.0066(10)
C7 0.0211(12) 0.0254(12) 0.0245(12) -0.0044(10) 0.0053(9) -0.0066(9)
C8 0.0205(11) 0.0223(11) 0.0180(11) -0.0014(9) 0.0058(9) 0.0000(9)
C9 0.0217(11) 0.0182(10) 0.0156(11) 0.0003(8) 0.0063(9) 0.0033(8)
C10 0.0205(11) 0.0198(11) 0.0177(11) 0.0001(8) 0.0063(9) 0.0013(8)
C11 0.0281(12) 0.0219(11) 0.0215(11) 0.0028(9) 0.0105(10) 0.0009(9)
C12 0.0305(13) 0.0251(12) 0.0177(11) 0.0010(9) 0.0060(10) 0.0051(10)
C13 0.0237(12) 0.0269(12) 0.0158(11) -0.0008(9) 0.0006(9) 0.0039(9)
C14 0.0197(11) 0.0217(11) 0.0204(12) 0.0014(9) 0.0051(9) 0.0035(9)
C15 0.0173(11) 0.0182(10) 0.0223(11) 0.0037(9) 0.0085(9) 0.0002(8)
C16 0.0218(11) 0.0203(11) 0.0245(12) -0.0008(9) 0.0090(9) -0.0023(9)
C17 0.0285(13) 0.0239(12) 0.0330(13) -0.0032(10) 0.0172(11) -0.0005(10)
C18 0.0233(12) 0.0303(13) 0.0374(15) 0.0040(11) 0.0159(11) 0.0058(10)
C19 0.0182(11) 0.0292(13) 0.0302(13) 0.0053(10) 0.0078(10) 0.0012(9)
C20 0.0210(12) 0.0215(11) 0.0209(12) 0.0040(9) 0.0073(9) 0.0013(9)
C21 0.0220(11) 0.0258(12) 0.0171(11) 0.0013(9) 0.0068(9) 0.0008(9)
C22 0.0302(15) 0.073(2) 0.0284(14) -0.0005(14) 0.0132(12) 0.0140(15)
C23 0.0314(14) 0.0394(15) 0.0203(12) -0.0048(11) 0.0052(10) -0.0022(11)
C24 0.0231(12) 0.0216(11) 0.0213(11) 0.0008(9) 0.0064(9) 0.0053(9)
C25 0.0344(14) 0.0268(13) 0.0296(13) 0.0068(10) 0.0113(11) 0.0092(10)
C26 0.0214(12) 0.0375(15) 0.0332(14) 0.0045(11) 0.0094(11) 0.0068(10)
C27 0.0317(13) 0.0170(11) 0.0266(12) 0.0016(9) 0.0123(10) 0.0015(9)
C28 0.0450(17) 0.0252(14) 0.064(2) 0.0008(13) 0.0327(16) 0.0071(12)
C29 0.0542(19) 0.0249(14) 0.0381(16) -0.0067(12) 0.0089(14) -0.0051(13)
C30 0.0228(11) 0.0227(11) 0.0249(12) 0.0007(9) 0.0136(10) 0.0003(9)
C31 0.0286(13) 0.0319(13) 0.0306(13) 0.0085(11) 0.0156(11) -0.0005(10)
C32 0.0235(13) 0.0371(15) 0.0379(15) 0.0089(12) 0.0140(11) 0.0027(11)
C33 0.0176(11) 0.0255(12) 0.0227(12) 0.0001(9) 0.0071(9) 0.0001(9)
Cl1 0.0288(3) 0.0214(3) 0.0189(3) -0.0017(2) 0.0106(2) 0.0025(2)
Ir1 0.01491(5) 0.01653(5) 0.01472(5) -0.00065(3) 0.00477(3) -0.00085(3)
O1 0.0231(9) 0.0439(12) 0.0365(11) -0.0061(9) 0.0016(8) -0.0072(8)
P1 0.0173(3) 0.0189(3) 0.0158(3) 0.0014(2) 0.0044(2) 0.0001(2)
P2 0.0187(3) 0.0170(3) 0.0185(3) 0.0005(2) 0.0078(2) -0.0004(2)

loop_
_atom_type_symbol
_atom_type_description
_atom_type_scat_dispersion_real
_atom_type_scat_dispersion_imag
_atom_type_scat_source
C C 0.0033 0.0016 'International Tables Vol C Tables 4.2.6.8 and 6.1.1.4'
H H 0.0000 0.0000 'International Tables Vol C Tables 4.2.6.8 and 6.1.1.4'
O O 0.0106 0.0060 'International Tables Vol C Tables 4.2.6.8 and 6.1.1.4'
P P 0.1023 0.0942 'International Tables Vol C Tables 4.2.6.8 and 6.1.1.4'
Cl Cl 0.1484 0.1585 'International Tables Vol C Tables 4.2.6.8 and 6.1.1.4'
Ir Ir -1.4442 7.9887 'International Tables Vol C Tables 4.2.6.8 and 6.1.1.4'

loop_
_geom_angle_atom_site_label_1
_geom_angle_atom_site_label_2
_geom_angle_atom_site_label_3
_geom_angle
C3 C1 C9 107.71(18)
C3 C1 C15 100.29(17)
C9 C1 C15 101.36(17)
C3 C1 Ir1 110.42(14)
C9 C1 Ir1 110.16(15)
C15 C1 Ir1 125.42(15)
C14 C2 C8 107.71(18)
C14 C2 C20 104.83(19)
C8 C2 C20 104.24(18)
C14 C2 H2 113.1
C8 C2 H2 113.1
C20 C2 H2 113.1
C4 C3 C8 120.0(2)
C4 C3 C1 123.7(2)
C8 C3 C1 115.8(2)
C3 C4 C5 118.9(2)
C3 C4 P1 114.64(17)
C5 C4 P1 126.50(18)
C6 C5 C4 120.4(2)
C6 C5 H5 119.8
C4 C5 H5 119.8
C5 C6 C7 120.8(2)
C5 C6 H6 119.6
C7 C6 H6 119.6
C8 C7 C6 119.0(2)
C8 C7 H7 120.5
C6 C7 H7 120.5
C7 C8 C3 120.8(2)
C7 C8 C2 126.2(2)
C3 C8 C2 112.7(2)
C10 C9 C14 120.3(2)
C10 C9 C1 123.2(2)
C14 C9 C1 116.3(2)
C9 C10 C11 119.0(2)
C9 C10 P2 114.34(17)
C11 C10 P2 126.61(18)
C12 C11 C10 120.3(2)
C12 C11 H11 119.9
C10 C11 H11 119.9
C11 C12 C13 120.6(2)
C11 C12 H12 119.7
C13 C12 H12 119.7
C14 C13 C12 119.3(2)
C14 C13 H13 120.3
C12 C13 H13 120.3
C13 C14 C9 120.2(2)
C13 C14 C2 127.3(2)
C9 C14 C2 112.2(2)
C16 C15 C20 118.5(2)
C16 C15 C1 128.3(2)
C20 C15 C1 113.2(2)
C15 C16 C17 120.3(2)
C15 C16 H16 119.9
C17 C16 H16 119.9
C18 C17 C16 120.8(2)
C18 C17 H17 119.6
C16 C17 H17 119.6
C17 C18 C19 119.7(2)
C17 C18 H18 120.2
C19 C18 H18 120.2
C20 C19 C18 119.6(2)
C20 C19 H19 120.2
C18 C19 H19 120.2
C19 C20 C15 121.1(2)
C19 C20 C2 124.6(2)
C15 C20 C2 114.2(2)
C22 C21 C23 110.3(2)
C22 C21 P1 111.81(17)
C23 C21 P1 110.92(16)
C22 C21 H21 107.9
C23 C21 H21 107.9
P1 C21 H21 107.9
C21 C22 H22A 109.5
C21 C22 H22B 109.5
H22A C22 H22B 109.5
C21 C22 H22C 109.5
H22A C22 H22C 109.5
H22B C22 H22C 109.5
C21 C23 H23A 109.5
C21 C23 H23B 109.5
H23A C23 H23B 109.5
C21 C23 H23C 109.5
H23A C23 H23C 109.5
H23B C23 H23C 109.5
C26 C24 C25 109.6(2)
C26 C24 P1 113.44(17)
C25 C24 P1 114.22(17)
C26 C24 H24 106.3
C25 C24 H24 106.3
P1 C24 H24 106.3
C24 C25 H25A 109.5
C24 C25 H25B 109.5
H25A C25 H25B 109.5
C24 C25 H25C 109.5
H25A C25 H25C 109.5
H25B C25 H25C 109.5
C24 C26 H26A 109.5
C24 C26 H26B 109.5
H26A C26 H26B 109.5
C24 C26 H26C 109.5
H26A C26 H26C 109.5
H26B C26 H26C 109.5
C28 C27 C29 111.0(2)
C28 C27 P2 112.13(18)
C29 C27 P2 110.39(18)
C28 C27 H27 107.7
C29 C27 H27 107.7
P2 C27 H27 107.7
C27 C28 H28A 109.5
C27 C28 H28B 109.5
H28A C28 H28B 109.5
C27 C28 H28C 109.5
H28A C28 H28C 109.5
H28B C28 H28C 109.5
C27 C29 H29A 109.5
C27 C29 H29B 109.5
H29A C29 H29B 109.5
C27 C29 H29C 109.5
H29A C29 H29C 109.5
H29B C29 H29C 109.5
C32 C30 C31 110.0(2)
C32 C30 P2 113.62(17)
C31 C30 P2 114.60(17)
C32 C30 H30 106.0
C31 C30 H30 106.0
P2 C30 H30 106.0
C30 C31 H31A 109.5
C30 C31 H31B 109.5
H31A C31 H31B 109.5
C30 C31 H31C 109.5
H31A C31 H31C 109.5
H31B C31 H31C 109.5
C30 C32 H32A 109.5
C30 C32 H32B 109.5
H32A C32 H32B 109.5
C30 C32 H32C 109.5
H32A C32 H32C 109.5
H32B C32 H32C 109.5
O1 C33 Ir1 172.7(2)
C33 Ir1 C1 172.14(9)
C33 Ir1 P2 97.56(7)
C1 Ir1 P2 83.56(6)
C33 Ir1 P1 96.29(8)
C1 Ir1 P1 84.51(6)
P2 Ir1 P1 160.94(2)
C33 Ir1 Cl1 100.54(7)
C1 Ir1 Cl1 87.33(6)
P2 Ir1 Cl1 81.85(2)
P1 Ir1 Cl1 82.800(19)
C33 Ir1 H1 85.9(14)
C1 Ir1 H1 86.2(14)
P2 Ir1 H1 96.7(14)
P1 Ir1 H1 97.3(14)
Cl1 Ir1 H1 173.5(13)
C4 P1 C21 107.25(10)
C4 P1 C24 105.27(11)
C21 P1 C24 105.77(11)
C4 P1 Ir1 101.12(7)
C21 P1 Ir1 120.82(8)
C24 P1 Ir1 115.22(8)
C10 P2 C27 105.51(11)
C10 P2 C30 104.54(11)
C27 P2 C30 105.53(11)
C10 P2 Ir1 100.65(8)
C27 P2 Ir1 121.82(8)
C30 P2 Ir1 116.75(8)

loop_
_geom_bond_atom_site_label_1
_geom_bond_atom_site_label_2
_geom_bond_distance
C1 C3 1.536(3)
C1 C9 1.537(3)
C1 C15 1.562(3)
C1 Ir1 2.163(2)
C2 C14 1.513(3)
C2 C8 1.516(3)
C2 C20 1.532(3)
C2 H2 1.0000
C3 C4 1.391(3)
C3 C8 1.402(3)
C4 C5 1.400(3)
C4 P1 1.824(2)
C5 C6 1.385(3)
C5 H5 0.9500
C6 C7 1.391(4)
C6 H6 0.9500
C7 C8 1.381(3)
C7 H7 0.9500
C9 C10 1.389(3)
C9 C14 1.398(3)
C10 C11 1.401(3)
C10 P2 1.814(2)
C11 C12 1.379(3)
C11 H11 0.9500
C12 C13 1.397(4)
C12 H12 0.9500
C13 C14 1.382(3)
C13 H13 0.9500
C15 C16 1.380(3)
C15 C20 1.411(3)
C16 C17 1.396(3)
C16 H16 0.9500
C17 C18 1.381(4)
C17 H17 0.9500
C18 C19 1.392(4)
C18 H18 0.9500
C19 C20 1.383(3)
C19 H19 0.9500
C21 C22 1.522(3)
C21 C23 1.524(3)
C21 P1 1.843(2)
C21 H21 1.0000
C22 H22A 0.9800
C22 H22B 0.9800
C22 H22C 0.9800
C23 H23A 0.9800
C23 H23B 0.9800
C23 H23C 0.9800
C24 C26 1.529(3)
C24 C25 1.535(3)
C24 P1 1.870(2)
C24 H24 1.0000
C25 H25A 0.9800
C25 H25B 0.9800
C25 H25C 0.9800
C26 H26A 0.9800
C26 H26B 0.9800
C26 H26C 0.9800
C27 C28 1.530(4)
C27 C29 1.534(4)
C27 P2 1.847(2)
C27 H27 1.0000
C28 H28A 0.9800
C28 H28B 0.9800
C28 H28C 0.9800
C29 H29A 0.9800
C29 H29B 0.9800
C29 H29C 0.9800
C30 C32 1.525(3)
C30 C31 1.530(3)
C30 P2 1.867(2)
C30 H30 1.0000
C31 H31A 0.9800
C31 H31B 0.9800
C31 H31C 0.9800
C32 H32A 0.9800
C32 H32B 0.9800
C32 H32C 0.9800
C33 O1 1.143(3)
C33 Ir1 1.895(2)
Cl1 Ir1 2.4794(5)
Ir1 P2 2.3347(6)
Ir1 P1 2.3372(6)
Ir1 H1 1.39(3)
